data_2231646
loop_
_publ_author_name
'Rivera, Augusto'
'Quiroga, Diego'
'R\'ios-Motta, Jaime'
'Fejfarov\'a, Karla'
'Du\<sek, Michal'

_publ_section_title
;
 4,4'-Dimethoxy-2,2'-{[(3a<i>RS</i>,7a<i>RS</i>)-2,3,3a,4,5,6,7,7a-octahydro-1<i>H</i>-1,3-benzimidazole-1,3-diyl]bis(methylene)}diphenol
;
_journal_coeditor_code NR2009
_journal_issue 9
_journal_name_full 'Acta Crystallographica Section E'
_journal_page_first o2298
_journal_page_last o2299
_journal_paper_doi 10.1107/S1600536811031436
_journal_volume 67
_journal_year 2011
_chemical_formula_iupac 'C23 H30 N2 O4'
_chemical_formula_moiety 'C23 H30 N2 O4'
_chemical_formula_sum 'C23 H30 N2 O4'
_chemical_formula_weight 398.5
_chemical_name_systematic
;
4,4'-Dimethoxy-2,2'-{[(3a<i>RS</i>,7a<i>RS</i>)-2,3,3a,4,5,6,7,7a-octahydro-
1<i>H</i>-1,3-benzimidazole-1,3-diyl]bis(methylene)}diphenol
;
_space_group_IT_number 14
_symmetry_cell_setting monoclinic
_symmetry_space_group_name_Hall '-P 2yn'
_symmetry_space_group_name_H-M 'P 1 21/n 1'
_cell_angle_alpha 90
_cell_angle_beta 109.579(3)
_cell_angle_gamma 90
_cell_formula_units_Z 4
_cell_length_a 12.7693(3)
_cell_length_b 10.4365(2)
_cell_length_c 16.3229(4)
_cell_measurement_reflns_used 11032
_cell_measurement_temperature 119.9
_cell_measurement_theta_max 62.6
_cell_measurement_theta_min 3.67
_cell_volume 2049.53(9)
_computing_cell_refinement 'Crysalis PRO (Agilent, 2010)'
_computing_data_collection 'Crysalis PRO (Agilent, 2010)'
_computing_data_reduction 'Crysalis PRO (Agilent, 2010)'
_computing_molecular_graphics 'DIAMOND (Brandenburg & Putz, 2005)'
_computing_publication_material 'JANA2006 (Pet\<r\'i\<cek <i>et al.</i> 2006)'
_computing_structure_refinement 'JANA2006 (Pet\<r\'i\<cek <i>et al.</i> 2006)'
_computing_structure_solution 'SIR2002 (Burla <i>et al.</i>, 2003)'
_diffrn_ambient_temperature 120
_diffrn_detector_area_resol_mean 10.3784
_diffrn_measured_fraction_theta_full 0.98
_diffrn_measured_fraction_theta_max 0.98
_diffrn_measurement_device 'four-cycle diffractometer'
_diffrn_measurement_device_type 'Agilent  Xcalibur diffractometer with an Atlas (Gemini ultra Cu) detector'
_diffrn_measurement_method 'Rotation method data acquisition using \w'
_diffrn_radiation_monochromator mirror
_diffrn_radiation_source 'Enhance Ultra (Cu) X-ray Source'
_diffrn_radiation_type 'Cu K\a'
_diffrn_radiation_wavelength 1.5418
_diffrn_reflns_av_R_equivalents 0.0551
_diffrn_reflns_av_sigmaI/netI 0.0186
_diffrn_reflns_limit_h_max 14
_diffrn_reflns_limit_h_min -14
_diffrn_reflns_limit_k_max 11
_diffrn_reflns_limit_k_min -11
_diffrn_reflns_limit_l_max 18
_diffrn_reflns_limit_l_min -18
_diffrn_reflns_number 23926
_diffrn_reflns_reduction_process
;
Integration of the CCD images was done by program CrysAlisPro
(Agilent technologies, 2010). The same program was used for indexing of the
crystal shape and absorption correction.
;
_diffrn_reflns_theta_full 62.68
_diffrn_reflns_theta_max 62.68
_diffrn_reflns_theta_min 3.83
_diffrn_standards_number 0
_exptl_absorpt_coefficient_mu 0.712
_exptl_absorpt_correction_T_max 1
_exptl_absorpt_correction_T_min 0.403
_exptl_absorpt_correction_type multi-scan
_exptl_absorpt_process_details
;
(CrysAlis PRO; Agilent, 2010)
;
_exptl_crystal_colour colourless
_exptl_crystal_density_diffrn 1.2911
_exptl_crystal_density_method 'not measured'
_exptl_crystal_description plate
_exptl_crystal_F_000 856
_exptl_crystal_size_max 0.514
_exptl_crystal_size_mid 0.143
_exptl_crystal_size_min 0.023
_refine_diff_density_max 0.19
_refine_diff_density_min -0.17
_refine_ls_extinction_method none
_refine_ls_goodness_of_fit_ref 1.70
_refine_ls_hydrogen_treatment mixed
_refine_ls_number_constraints 114
_refine_ls_number_parameters 268
_refine_ls_number_reflns 3216
_refine_ls_number_restraints 2
_refine_ls_R_factor_all 0.0482
_refine_ls_R_factor_gt 0.0374
_refine_ls_shift/su_max 0.0033
_refine_ls_shift/su_mean 0.0006
_refine_ls_structure_factor_coef Fsqd
_refine_ls_weighting_details w=1/[\s^2^(I)+0.0016I^2^]
_refine_ls_weighting_scheme sigma
_refine_ls_wR_factor_gt 0.1004
_refine_ls_wR_factor_ref 0.1049
_reflns_number_gt 2577
_reflns_number_total 3216
_reflns_threshold_expression I>3\s(I)
_cod_data_source_file nr2009.cif
_cod_data_source_block I
_cod_original_sg_symbol_H-M 'P 21/n'
_cod_database_code 2231646
_cod_database_fobs_code 2231646

loop_
_symmetry_equiv_pos_site_id
_symmetry_equiv_pos_as_xyz
1 x,y,z
2 -x+1/2,y+1/2,-z+1/2
3 -x,-y,-z
4 x+1/2,-y+1/2,z+1/2

loop_
_atom_site_type_symbol
_atom_site_label
_atom_site_fract_x
_atom_site_fract_y
_atom_site_fract_z
_atom_site_U_iso_or_equiv
_atom_site_adp_type
_atom_site_calc_flag
_atom_site_refinement_flags
_atom_site_occupancy
_atom_site_symmetry_multiplicity
O O1 -0.00977(10) 0.13997(12) 0.92026(9) 0.0335(5) Uani d . 1 4
O O2 0.20745(10) 0.49247(11) 1.17311(8) 0.0319(4) Uani d . 1 4
O O3 0.39277(11) 0.34923(12) 0.73545(9) 0.0364(5) Uani d . 1 4
O O4 0.68016(10) 0.06056(12) 0.99982(8) 0.0344(5) Uani d . 1 4
N N1 0.22853(11) 0.21558(13) 0.76675(9) 0.0263(5) Uani d . 1 4
N N2 0.08623(12) 0.27229(13) 0.82138(9) 0.0254(5) Uani d . 1 4
C C1 0.20785(14) 0.26197(17) 0.84535(12) 0.0293(6) Uani d . 1 4
C C2 0.11931(14) 0.17745(16) 0.70585(11) 0.0259(6) Uani d . 1 4
C C3 0.10493(15) 0.17697(17) 0.61017(12) 0.0320(7) Uani d . 1 4
C C4 -0.01711(15) 0.14831(17) 0.55879(12) 0.0338(7) Uani d . 1 4
C C5 -0.09725(15) 0.23760(17) 0.58246(12) 0.0321(7) Uani d . 1 4
C C6 -0.07651(15) 0.24213(16) 0.68027(12) 0.0302(7) Uani d . 1 4
C C7 0.04455(14) 0.27539(16) 0.72600(11) 0.0251(6) Uani d . 1 4
C C8 0.05134(14) 0.37784(16) 0.86593(11) 0.0281(6) Uani d . 1 4
C C9 0.07705(13) 0.34676(15) 0.96068(12) 0.0252(6) Uani d . 1 4
C C10 0.04316(13) 0.22793(16) 0.98343(12) 0.0263(6) Uani d . 1 4
C C11 0.06181(14) 0.19843(17) 1.06953(12) 0.0309(7) Uani d . 1 4
C C12 0.11433(14) 0.28558(16) 1.13485(13) 0.0295(6) Uani d . 1 4
C C13 0.15068(13) 0.40195(16) 1.11302(12) 0.0265(6) Uani d . 1 4
C C14 0.13145(13) 0.43191(16) 1.02638(11) 0.0262(6) Uani d . 1 4
C C15 0.22791(16) 0.46243(19) 1.26223(12) 0.0359(7) Uani d . 1 4
C C16 0.31306(13) 0.11383(16) 0.78596(12) 0.0293(6) Uani d . 1 4
C C17 0.42842(14) 0.16482(15) 0.83063(11) 0.0254(6) Uani d . 1 4
C C18 0.46432(15) 0.27800(16) 0.80128(12) 0.0284(6) Uani d . 1 4
C C19 0.57287(15) 0.31821(17) 0.83832(12) 0.0315(7) Uani d . 1 4
C C20 0.64851(15) 0.24705(16) 0.90374(12) 0.0311(7) Uani d . 1 4
C C21 0.61355(14) 0.13648(16) 0.93405(12) 0.0281(6) Uani d . 1 4
C C22 0.50375(14) 0.09762(16) 0.89813(11) 0.0264(6) Uani d . 1 4
C C23 0.79664(15) 0.0851(2) 1.02718(14) 0.0417(8) Uani d . 1 4
H H1a 0.235321 0.200329 0.89123 0.0352 Uiso calc R 1 4
H H1b 0.240737 0.345116 0.860697 0.0352 Uiso calc R 1 4
H H2 0.104504 0.089121 0.714225 0.0311 Uiso calc R 1 4
H H3a 0.151109 0.111591 0.598758 0.0384 Uiso calc R 1 4
H H3b 0.124388 0.259562 0.593708 0.0384 Uiso calc R 1 4
H H4a -0.029043 0.154845 0.497662 0.0405 Uiso calc R 1 4
H H4b -0.033578 0.061082 0.568652 0.0405 Uiso calc R 1 4
H H5a -0.172313 0.210762 0.552602 0.0385 Uiso calc R 1 4
H H5b -0.091166 0.322414 0.561738 0.0385 Uiso calc R 1 4
H H6a -0.122704 0.306865 0.692378 0.0362 Uiso calc R 1 4
H H6b -0.092114 0.159704 0.699614 0.0362 Uiso calc R 1 4
H H7 0.04643 0.361176 0.705313 0.0301 Uiso calc R 1 4
H H8a -0.027093 0.391828 0.839302 0.0337 Uiso calc R 1 4
H H8b 0.089623 0.454824 0.860471 0.0337 Uiso calc R 1 4
H H11 0.038319 0.116981 1.084521 0.0371 Uiso calc R 1 4
H H12 0.125363 0.265437 1.194548 0.0354 Uiso calc R 1 4
H H14 0.156196 0.512848 1.011693 0.0314 Uiso calc R 1 4
H H15a 0.269655 0.530503 1.298034 0.0539 Uiso calc R 1 4
H H15b 0.158409 0.452464 1.272194 0.0539 Uiso calc R 1 4
H H15c 0.269456 0.384083 1.276543 0.0539 Uiso calc R 1 4
H H16a 0.3102 0.071913 0.732899 0.0352 Uiso calc R 1 4
H H16b 0.296188 0.049866 0.821931 0.0352 Uiso calc R 1 4
H H19 0.596496 0.396257 0.818713 0.0378 Uiso calc R 1 4
H H20 0.724523 0.274297 0.927787 0.0373 Uiso calc R 1 4
H H22 0.479374 0.022481 0.920516 0.0317 Uiso calc R 1 4
H H23a 0.835156 0.023317 1.070319 0.0625 Uiso calc R 1 4
H H23b 0.821887 0.078894 0.978153 0.0625 Uiso calc R 1 4
H H23c 0.811304 0.169675 1.051497 0.0625 Uiso calc R 1 4
H H1 0.0129(19) 0.160(2) 0.8762(13) 0.0503 Uiso d T 1 4
H H3 0.3253(14) 0.326(2) 0.7320(16) 0.0547 Uiso d T 1 4

loop_
_atom_site_aniso_label
_atom_site_aniso_U_11
_atom_site_aniso_U_22
_atom_site_aniso_U_33
_atom_site_aniso_U_12
_atom_site_aniso_U_13
_atom_site_aniso_U_23
_atom_site_aniso_type_symbol
O1 0.0384(7) 0.0312(7) 0.0300(8) -0.0083(5) 0.0101(6) -0.0029(5) O
O2 0.0367(7) 0.0311(7) 0.0269(7) -0.0039(5) 0.0095(6) -0.0047(5) O
O3 0.0392(7) 0.0326(7) 0.0368(8) 0.0016(6) 0.0119(7) 0.0087(6) O
O4 0.0267(6) 0.0360(7) 0.0362(8) 0.0021(5) 0.0049(6) 0.0024(5) O
N1 0.0278(7) 0.0249(7) 0.0257(9) 0.0024(6) 0.0081(7) -0.0016(6) N
N2 0.0281(7) 0.0249(7) 0.0230(8) 0.0025(6) 0.0083(7) -0.0009(6) N
C1 0.0301(9) 0.0305(10) 0.0273(11) 0.0008(7) 0.0095(8) -0.0027(7) C
C2 0.0279(9) 0.0235(9) 0.0254(10) -0.0018(7) 0.0079(8) 0.0000(7) C
C3 0.0355(10) 0.0329(10) 0.0285(11) 0.0008(7) 0.0118(9) -0.0011(8) C
C4 0.0397(10) 0.0321(10) 0.0272(11) -0.0055(8) 0.0081(9) -0.0006(8) C
C5 0.0302(10) 0.0315(10) 0.0298(11) -0.0055(7) 0.0037(9) 0.0005(8) C
C6 0.0289(9) 0.0276(9) 0.0333(11) -0.0005(7) 0.0095(8) -0.0014(7) C
C7 0.0299(9) 0.0214(8) 0.0234(10) -0.0002(7) 0.0082(8) 0.0028(7) C
C8 0.0331(9) 0.0238(9) 0.0282(10) 0.0043(7) 0.0113(8) 0.0009(7) C
C9 0.0246(8) 0.0240(9) 0.0286(10) 0.0048(7) 0.0108(8) 0.0006(7) C
C10 0.0248(9) 0.0255(9) 0.0285(11) -0.0017(7) 0.0086(8) -0.0013(7) C
C11 0.0313(9) 0.0281(9) 0.0343(11) -0.0031(7) 0.0122(9) 0.0034(8) C
C12 0.0284(9) 0.0329(10) 0.0279(11) 0.0010(7) 0.0102(8) 0.0024(8) C
C13 0.0241(8) 0.0286(9) 0.0272(10) 0.0030(7) 0.0091(8) -0.0039(7) C
C14 0.0274(9) 0.0210(8) 0.0324(11) 0.0024(7) 0.0130(8) -0.0003(7) C
C15 0.0403(11) 0.0391(11) 0.0259(11) 0.0020(8) 0.0080(9) -0.0047(8) C
C16 0.0288(9) 0.0246(9) 0.0335(11) 0.0030(7) 0.0091(8) -0.0011(7) C
C17 0.0286(9) 0.0237(9) 0.0263(10) 0.0016(7) 0.0125(8) -0.0043(7) C
C18 0.0349(9) 0.0259(9) 0.0268(10) 0.0033(7) 0.0137(8) -0.0001(7) C
C19 0.0370(10) 0.0270(9) 0.0358(11) -0.0027(7) 0.0190(9) -0.0039(8) C
C20 0.0294(9) 0.0327(10) 0.0337(11) -0.0038(7) 0.0138(9) -0.0081(8) C
C21 0.0301(9) 0.0286(9) 0.0264(10) 0.0029(7) 0.0106(8) -0.0037(7) C
C22 0.0305(9) 0.0231(9) 0.0277(10) 0.0013(7) 0.0124(8) -0.0012(7) C
C23 0.0282(9) 0.0524(13) 0.0409(13) 0.0044(9) 0.0071(9) -0.0009(10) C

loop_
_atom_type_symbol
_atom_type_scat_dispersion_real
_atom_type_scat_dispersion_imag
_atom_type_scat_source
C 0.0181 0.0091 'International Tables Vol C tables 4.2.6.8 and 6.1.1.1'
H 0.0000 0.0000 'International Tables Vol C tables 4.2.6.8 and 6.1.1.1'
N 0.0311 0.0180 'International Tables Vol C tables 4.2.6.8 and 6.1.1.1'
O 0.0492 0.0322 'International Tables Vol C tables 4.2.6.8 and 6.1.1.1'

loop_
_geom_angle_atom_site_label_1
_geom_angle_atom_site_label_2
_geom_angle_atom_site_label_3
_geom_angle
C10 O1 H1 103.8(13)
C13 O2 C15 116.64(14)
C18 O3 H3 106.3(15)
C21 O4 C23 116.64(15)
C1 N1 C2 105.73(14)
C1 N1 C16 112.57(13)
C2 N1 C16 114.24(13)
C1 N2 C7 105.00(15)
C1 N2 C8 113.02(13)
C7 N2 C8 116.51(12)
N1 C1 N2 105.84(13)
N1 C1 H1a 109.4714
N1 C1 H1b 109.4707
N2 C1 H1a 109.4711
N2 C1 H1b 109.4719
H1a C1 H1b 112.872
N1 C2 C3 117.33(16)
N1 C2 C7 101.27(13)
N1 C2 H2 110.5517
C3 C2 C7 111.18(13)
C3 C2 H2 100.5211
C7 C2 H2 116.7735
C2 C3 C4 108.40(17)
C2 C3 H3a 109.471
C2 C3 H3b 109.4714
C4 C3 H3a 109.471
C4 C3 H3b 109.4714
H3a C3 H3b 110.5178
C3 C4 C5 112.81(15)
C3 C4 H4a 109.4711
C3 C4 H4b 109.4712
C5 C4 H4a 109.4716
C5 C4 H4b 109.4708
H4a C4 H4b 105.9139
C4 C5 C6 112.76(14)
C4 C5 H5a 109.4712
C4 C5 H5b 109.471
C6 C5 H5a 109.472
C6 C5 H5b 109.4709
H5a C5 H5b 105.9654
C5 C6 C7 108.22(17)
C5 C6 H6a 109.4719
C5 C6 H6b 109.4716
C7 C6 H6a 109.4709
C7 C6 H6b 109.4705
H6a C6 H6b 110.6899
N2 C7 C2 100.68(12)
N2 C7 C6 117.73(17)
N2 C7 H7 110.5362
C2 C7 C6 110.69(14)
C2 C7 H7 117.589
C6 C7 H7 100.4929
N2 C8 C9 110.44(13)
N2 C8 H8a 109.4713
N2 C8 H8b 109.4709
C9 C8 H8a 109.471
C9 C8 H8b 109.4712
H8a C8 H8b 108.4897
C8 C9 C10 118.81(14)
C8 C9 C14 122.47(15)
C10 C9 C14 118.72(17)
O1 C10 C9 120.55(16)
O1 C10 C11 119.22(15)
C9 C10 C11 120.23(15)
C10 C11 C12 120.62(17)
C10 C11 H11 119.6883
C12 C11 H11 119.6884
C11 C12 C13 119.48(18)
C11 C12 H12 120.2628
C13 C12 H12 120.2617
O2 C13 C12 123.89(16)
O2 C13 C14 116.21(15)
C12 C13 C14 119.89(15)
C9 C14 C13 121.03(16)
C9 C14 H14 119.4846
C13 C14 H14 119.4868
O2 C15 H15a 109.4711
O2 C15 H15b 109.4712
O2 C15 H15c 109.4713
H15a C15 H15b 109.4715
H15a C15 H15c 109.4714
H15b C15 H15c 109.4709
N1 C16 C17 112.16(13)
N1 C16 H16a 109.4712
N1 C16 H16b 109.4704
C17 C16 H16a 109.4719
C17 C16 H16b 109.4714
H16a C16 H16b 106.6446
C16 C17 C18 120.62(14)
C16 C17 C22 120.81(15)
C18 C17 C22 118.47(15)
O3 C18 C17 120.90(15)
O3 C18 C19 119.09(16)
C17 C18 C19 120.02(15)
C18 C19 C20 120.78(17)
C18 C19 H19 119.6089
C20 C19 H19 119.6102
C19 C20 C21 119.63(16)
C19 C20 H20 120.1833
C21 C20 H20 120.1828
O4 C21 C20 124.67(15)
O4 C21 C22 115.77(16)
C20 C21 C22 119.55(15)
C17 C22 C21 121.48(17)
C17 C22 H22 119.2602
C21 C22 H22 119.2596
O4 C23 H23a 109.4708
O4 C23 H23b 109.4712
O4 C23 H23c 109.4711
H23a C23 H23b 109.4715
H23a C23 H23c 109.4708
H23b C23 H23c 109.4719

loop_
_geom_bond_atom_site_label_1
_geom_bond_atom_site_label_2
_geom_bond_distance
O1 C10 1.377(2)
O1 H1 0.89(2)
O2 C13 1.3797(19)
O2 C15 1.424(2)
O3 C18 1.373(2)
O3 H3 0.88(2)
O4 C21 1.375(2)
O4 C23 1.426(2)
N1 C1 1.476(3)
N1 C2 1.4705(19)
N1 C16 1.471(2)
N2 C1 1.473(2)
N2 C7 1.467(2)
N2 C8 1.469(2)
C1 H1a 0.96
C1 H1b 0.96
C2 C3 1.510(3)
C2 C7 1.508(3)
C2 H2 0.96
C3 C4 1.531(2)
C3 H3a 0.96
C3 H3b 0.96
C4 C5 1.526(3)
C4 H4a 0.96
C4 H4b 0.96
C5 C6 1.529(3)
C5 H5a 0.96
C5 H5b 0.96
C6 C7 1.515(2)
C6 H6a 0.96
C6 H6b 0.96
C7 H7 0.96
C8 C9 1.505(3)
C8 H8a 0.96
C8 H8b 0.96
C9 C10 1.404(2)
C9 C14 1.387(2)
C10 C11 1.379(3)
C11 C12 1.391(2)
C11 H11 0.96
C12 C13 1.389(3)
C12 H12 0.96
C13 C14 1.388(3)
C14 H14 0.96
C15 H15a 0.96
C15 H15b 0.96
C15 H15c 0.96
C16 C17 1.505(2)
C16 H16a 0.96
C16 H16b 0.96
C17 C18 1.408(3)
C17 C22 1.386(2)
C18 C19 1.379(2)
C19 C20 1.391(2)
C19 H19 0.96
C20 C21 1.387(3)
C20 H20 0.96
C21 C22 1.387(2)
C22 H22 0.96
C23 H23a 0.96
C23 H23b 0.96
C23 H23c 0.96

loop_
_geom_hbond_atom_site_label_D
_geom_hbond_atom_site_label_H
_geom_hbond_atom_site_label_A
_geom_hbond_site_symmetry_A
_geom_hbond_distance_DH
_geom_hbond_distance_HA
_geom_hbond_distance_DA
_geom_hbond_angle_DHA
_geom_hbond_publ_flag
O1 H1 N2 . 0.89(2) 1.90(2) 2.709(2) 151.1(19) yes
O3 H3 N1 . 0.88(2) 1.91(2) 2.706(2) 150.0(19) yes
C8 H8A O2 3_567 0.96 2.55 3.427(2) 152 yes

loop_
_geom_torsion_atom_site_label_1
_geom_torsion_atom_site_label_2
_geom_torsion_atom_site_label_3
_geom_torsion_atom_site_label_4
_geom_torsion
C15 O2 C13 C12 -0.5(3)
C15 O2 C13 C14 -179.80(16)
C23 O4 C21 C20 -11.8(3)
C23 O4 C21 C22 169.32(16)
C2 N1 C1 N2 -10.49(16)
C16 N1 C1 N2 -135.87(14)
C1 N1 C2 C3 155.91(15)
C1 N1 C2 C7 34.74(16)
C16 N1 C2 C3 -79.74(18)
C16 N1 C2 C7 159.08(14)
C1 N1 C16 C17 -72.95(18)
C2 N1 C16 C17 166.44(14)
C7 N2 C1 N1 -18.92(16)
C8 N2 C1 N1 -146.94(13)
C1 N2 C7 C2 39.95(16)
C1 N2 C7 C6 160.30(14)
C8 N2 C7 C2 165.82(14)
C8 N2 C7 C6 -73.83(19)
C1 N2 C8 C9 -71.56(18)
C7 N2 C8 C9 166.70(15)
